data_1504527
loop_
_publ_author_name
'Cantillo, David'
'Avalos, Mart\'in'
'Babiano, Reyes'
'Cintas, Pedro'
'Jim\'enez, Jos\'e L'
'Light, Mark E.'
'Palacios, Juan C.'

_publ_section_title
;
 Stepwise cycloadditions of mesoionic systems: thionation of
 thioisom\"unchnones by isothiocyanates.
;
_journal_issue 6
_journal_name_full 'Organic letters'
_journal_page_first 1079
_journal_page_last 1082
_journal_paper_doi 10.1021/ol702929k
_journal_volume 10
_journal_year 2008
_chemical_absolute_configuration ad
_chemical_compound_source 'Pedro Cintas'
_chemical_formula_sum 'C27 H26 N2 O7 S2'
_chemical_formula_weight 554.62
_chemical_name_systematic
;
 ?
;
_space_group_IT_number 19
_symmetry_cell_setting orthorhombic
_symmetry_space_group_name_Hall 'P 2ac 2ab'
_symmetry_space_group_name_H-M 'P 21 21 21'
_atom_sites_solution_hydrogens geom
_atom_sites_solution_primary direct
_atom_sites_solution_secondary difmap
_audit_creation_method SHELXL-97
_cell_angle_alpha 90.00
_cell_angle_beta 90.00
_cell_angle_gamma 90.00
_cell_formula_units_Z 4
_cell_length_a 5.5191(2)
_cell_length_b 10.5983(4)
_cell_length_c 45.4937(17)
_cell_measurement_reflns_used 21320
_cell_measurement_temperature 150(2)
_cell_measurement_theta_max 25.02
_cell_measurement_theta_min 2.95
_cell_volume 2661.07(17)
_computing_cell_refinement 'DENZO and COLLECT'
_computing_data_reduction 'DENZO and COLLECT'
_computing_molecular_graphics ORTEP
_computing_publication_material CIFTAB
_computing_structure_refinement 'SHELXL-97 (Sheldrick, 1997)'
_computing_structure_solution 'SHELXS-97 (Sheldrick, 1990)'
_diffrn_ambient_temperature 150(2)
_diffrn_detector_area_resol_mean '9.091 pixels/mm'
_diffrn_measured_fraction_theta_full 0.986
_diffrn_measured_fraction_theta_max 0.986
_diffrn_measurement_device_type 'Enraf Nonius KappaCCD area detector'
_diffrn_measurement_method 'Phi and Omega scans to fill Ewald sphere'
_diffrn_radiation_monochromator graphite
_diffrn_radiation_source 'fine-focus sealed tube'
_diffrn_radiation_type MoK\a
_diffrn_radiation_wavelength 0.71073
_diffrn_reflns_av_R_equivalents 0.1222
_diffrn_reflns_av_sigmaI/netI 0.1289
_diffrn_reflns_limit_h_max 6
_diffrn_reflns_limit_h_min -6
_diffrn_reflns_limit_k_max 12
_diffrn_reflns_limit_k_min -12
_diffrn_reflns_limit_l_max 54
_diffrn_reflns_limit_l_min -52
_diffrn_reflns_number 21320
_diffrn_reflns_theta_full 25.02
_diffrn_reflns_theta_max 25.02
_diffrn_reflns_theta_min 2.95
_diffrn_standards_decay_% 0
_diffrn_standards_interval_count 0
_diffrn_standards_interval_time 0
_diffrn_standards_number 'not measured'
_exptl_absorpt_coefficient_mu 0.249
_exptl_absorpt_correction_T_max 0.9755
_exptl_absorpt_correction_T_min 0.9636
_exptl_absorpt_correction_type multi-scan
_exptl_absorpt_process_details 'Empirical, SORTAV'
_exptl_crystal_colour Colourless
_exptl_crystal_density_diffrn 1.384
_exptl_crystal_density_method 'not measured'
_exptl_crystal_description Block
_exptl_crystal_F_000 1160
_exptl_crystal_size_max 0.15
_exptl_crystal_size_mid 0.15
_exptl_crystal_size_min 0.10
_refine_diff_density_max 0.246
_refine_diff_density_min -0.217
_refine_diff_density_rms 0.049
_refine_ls_abs_structure_details 'Flack H D (1983), Acta Cryst. A39, 876-881'
_refine_ls_abs_structure_Flack 0.19(9)
_refine_ls_extinction_method none
_refine_ls_goodness_of_fit_ref 0.916
_refine_ls_hydrogen_treatment constr
_refine_ls_matrix_type full
_refine_ls_number_parameters 346
_refine_ls_number_reflns 4633
_refine_ls_number_restraints 0
_refine_ls_restrained_S_all 0.916
_refine_ls_R_factor_all 0.1154
_refine_ls_R_factor_gt 0.0493
_refine_ls_shift/su_max 0.025
_refine_ls_shift/su_mean 0.001
_refine_ls_structure_factor_coef Fsqd
_refine_ls_weighting_details 'calc w=1/[\s^2^(Fo^2^)+(0.0310P)^2^+0.0000P] where P=(Fo^2^+2Fc^2^)/3'
_refine_ls_weighting_scheme calc
_refine_ls_wR_factor_gt 0.0763
_refine_ls_wR_factor_ref 0.0898
_reflns_number_gt 2751
_reflns_number_total 4633
_reflns_threshold_expression >2sigma(I)
_cod_data_source_file ol702929k-file001.cif
_cod_data_source_block 99esp011
_cod_depositor_comments
;
The following automatic conversions were performed:

'_symmetry_cell_setting' value 'Orthorhombic' changed to
'orthorhombic' according to
/home/saulius/struct/CIF-dictionaries/cif_core.dic dictionary named
'cif_core.dic' version 2.4.1 from 2010-06-29.

Automatic conversion script
Id: cif_fix_values 1715 2011-07-08 13:25:40Z adriana 
;
_cod_original_sg_symbol_H-M P212121
_cod_database_code 1504527

loop_
_symmetry_equiv_pos_as_xyz
'x, y, z'
'-x+1/2, -y, z+1/2'
'-x, y+1/2, -z+1/2'
'x+1/2, -y+1/2, -z'

loop_
_atom_site_label
_atom_site_type_symbol
_atom_site_fract_x
_atom_site_fract_y
_atom_site_fract_z
_atom_site_U_iso_or_equiv
_atom_site_adp_type
_atom_site_occupancy
_atom_site_symmetry_multiplicity
_atom_site_calc_flag
_atom_site_refinement_flags
S1 S 0.85560(18) 0.74626(8) 0.80666(2) 0.0356(3) Uani 1 1 d .
O2 O 1.1503(4) 0.3637(2) 0.90108(5) 0.0337(6) Uani 1 1 d .
O6 O 0.7969(5) 0.5057(2) 0.94769(5) 0.0380(7) Uani 1 1 d .
O4 O 0.8793(5) 0.7709(2) 0.94934(5) 0.0485(8) Uani 1 1 d .
O1 O 1.2492(4) 0.6348(2) 0.89901(5) 0.0372(7) Uani 1 1 d .
O7 O 0.9854(6) 0.3876(3) 0.98136(7) 0.0705(10) Uani 1 1 d .
C1 C 0.4634(8) 0.7047(3) 0.76164(9) 0.0391(11) Uani 1 1 d .
H1 H 0.5767 0.7721 0.7622 0.047 Uiso 1 1 calc R
O3 O 0.8293(6) 0.2362(2) 0.90869(6) 0.0542(8) Uani 1 1 d .
C5 C 0.3170(8) 0.5084(3) 0.77991(8) 0.0390(11) Uani 1 1 d .
H5 H 0.3269 0.4391 0.7931 0.047 Uiso 1 1 calc R
C18 C 0.9950(7) 0.4613(3) 0.88931(8) 0.0291(10) Uani 1 1 d .
H18 H 0.8234 0.4329 0.8868 0.035 Uiso 1 1 calc R
C17 C 1.1133(6) 0.5012(3) 0.86033(8) 0.0292(10) Uani 1 1 d .
H17 H 1.2022 0.4295 0.8510 0.035 Uiso 1 1 calc R
N1 N 1.2172(5) 0.7155(2) 0.84985(7) 0.0304(8) Uani 1 1 d .
C8 C 0.7555(7) 0.5158(3) 0.82307(8) 0.0322(10) Uani 1 1 d .
C15 C 1.5287(7) 0.8496(3) 0.86998(9) 0.0393(11) Uani 1 1 d .
H15 H 1.5484 0.7916 0.8857 0.047 Uiso 1 1 calc R
C14 C 1.6734(8) 0.9555(4) 0.86829(9) 0.0489(12) Uani 1 1 d .
H14 H 1.7945 0.9694 0.8828 0.059 Uiso 1 1 calc R
C20 C 1.0272(7) 0.5628(3) 0.94050(8) 0.0339(10) Uani 1 1 d .
H20 H 1.1602 0.5021 0.9453 0.041 Uiso 1 1 calc R
C7 C 0.6765(7) 0.6074(3) 0.80382(8) 0.0305(9) Uani 1 1 d .
C16 C 1.2875(7) 0.6091(3) 0.86895(8) 0.0334(10) Uani 1 1 d .
H16 H 1.4597 0.5842 0.8653 0.040 Uiso 1 1 calc R
C10 C 1.3539(7) 0.8281(3) 0.84857(9) 0.0347(10) Uani 1 1 d .
C4 C 0.1357(8) 0.5111(4) 0.75876(9) 0.0441(11) Uani 1 1 d .
H4 H 0.0220 0.4439 0.7579 0.053 Uiso 1 1 calc R
C19 C 1.0173(7) 0.5819(3) 0.90758(8) 0.0314(10) Uani 1 1 d .
H19 H 0.8837 0.6417 0.9024 0.038 Uiso 1 1 calc R
C3 C 0.1169(8) 0.6093(4) 0.73894(9) 0.0477(12) Uani 1 1 d .
H3 H -0.0070 0.6099 0.7244 0.057 Uiso 1 1 calc R
C2 C 0.2824(8) 0.7064(4) 0.74071(9) 0.0461(12) Uani 1 1 d .
H2 H 0.2718 0.7752 0.7274 0.055 Uiso 1 1 calc R
O5 O 1.0362(7) 0.9034(3) 0.98171(10) 0.1082(15) Uani 1 1 d .
C27 C 0.5610(7) 0.3567(4) 0.97295(9) 0.0472(12) Uani 1 1 d .
H27A H 0.5770 0.2793 0.9846 0.071 Uiso 1 1 calc R
H27B H 0.4892 0.3366 0.9538 0.071 Uiso 1 1 calc R
H27C H 0.4566 0.4166 0.9834 0.071 Uiso 1 1 calc R
C11 C 1.3261(7) 0.9147(3) 0.82605(9) 0.0440(11) Uani 1 1 d .
H11 H 1.2083 0.9003 0.8112 0.053 Uiso 1 1 calc R
C25 C 1.2289(7) 0.1551(3) 0.91574(10) 0.0623(14) Uani 1 1 d .
H25A H 1.2179 0.1349 0.9367 0.094 Uiso 1 1 calc R
H25B H 1.3904 0.1886 0.9114 0.094 Uiso 1 1 calc R
H25C H 1.2013 0.0784 0.9042 0.094 Uiso 1 1 calc R
C24 C 1.0419(9) 0.2512(4) 0.90807(8) 0.0388(11) Uani 1 1 d .
C6 C 0.4847(7) 0.6065(3) 0.78197(8) 0.0341(10) Uani 1 1 d .
C23 C 0.6833(9) 0.9647(4) 0.95508(9) 0.0660(15) Uani 1 1 d .
H23A H 0.5984 0.9940 0.9727 0.099 Uiso 1 1 calc R
H23B H 0.5700 0.9188 0.9424 0.099 Uiso 1 1 calc R
H23C H 0.7486 1.0375 0.9444 0.099 Uiso 1 1 calc R
N2 N 0.9515(6) 0.5628(3) 0.83951(7) 0.0302(8) Uani 1 1 d .
C21 C 1.0656(8) 0.6821(3) 0.95752(9) 0.0414(11) Uani 1 1 d .
H21A H 1.0572 0.6645 0.9789 0.050 Uiso 1 1 calc R
H21B H 1.2274 0.7176 0.9530 0.050 Uiso 1 1 calc R
C13 C 1.6440(9) 1.0415(3) 0.84573(11) 0.0533(13) Uani 1 1 d .
H13 H 1.7448 1.1140 0.8446 0.064 Uiso 1 1 calc R
C9 C 1.0269(7) 0.6802(3) 0.83335(8) 0.0283(10) Uani 1 1 d .
C12 C 1.4672(8) 1.0210(4) 0.82501(10) 0.0543(13) Uani 1 1 d .
H12 H 1.4425 1.0811 0.8098 0.065 Uiso 1 1 calc R
C26 C 0.8019(8) 0.4134(4) 0.96853(9) 0.0410(11) Uani 1 1 d .
C22 C 0.8844(10) 0.8800(4) 0.96372(11) 0.0611(14) Uani 1 1 d .
S2 S 0.66267(19) 0.36537(8) 0.83015(2) 0.0390(3) Uani 1 1 d .

loop_
_atom_site_aniso_label
_atom_site_aniso_U_11
_atom_site_aniso_U_22
_atom_site_aniso_U_33
_atom_site_aniso_U_23
_atom_site_aniso_U_13
_atom_site_aniso_U_12
S1 0.0402(6) 0.0304(5) 0.0360(6) 0.0055(5) 0.0026(5) -0.0010(6)
O2 0.0327(16) 0.0253(14) 0.0431(17) 0.0096(12) -0.0037(14) -0.0009(15)
O6 0.0409(19) 0.0385(15) 0.0347(17) 0.0106(14) 0.0013(14) 0.0007(15)
O4 0.077(2) 0.0306(15) 0.0378(18) -0.0012(14) -0.0023(17) 0.0047(18)
O1 0.0452(19) 0.0331(15) 0.0333(18) 0.0056(13) 0.0040(14) -0.0080(14)
O7 0.044(2) 0.085(2) 0.082(3) 0.055(2) -0.0157(19) -0.0077(19)
C1 0.039(3) 0.045(3) 0.034(3) 0.004(2) 0.002(2) -0.004(2)
O3 0.039(2) 0.0380(17) 0.086(2) 0.0187(16) -0.0020(17) -0.0100(17)
C5 0.045(3) 0.036(2) 0.036(3) -0.001(2) -0.001(2) -0.002(2)
C18 0.027(2) 0.029(2) 0.032(3) 0.0083(19) -0.002(2) -0.001(2)
C17 0.028(2) 0.025(2) 0.035(3) -0.0025(18) 0.000(2) 0.000(2)
N1 0.031(2) 0.0282(18) 0.032(2) 0.0065(15) 0.0022(16) -0.0067(16)
C8 0.034(3) 0.037(2) 0.026(3) -0.005(2) 0.0030(19) 0.002(2)
C15 0.047(3) 0.034(2) 0.037(3) 0.001(2) 0.003(2) -0.010(2)
C14 0.054(3) 0.047(3) 0.046(3) -0.009(2) 0.002(3) -0.014(3)
C20 0.038(3) 0.035(2) 0.029(3) 0.004(2) -0.001(2) 0.001(2)
C7 0.033(2) 0.029(2) 0.030(2) 0.0000(19) 0.002(2) -0.001(2)
C16 0.035(3) 0.030(2) 0.036(3) 0.005(2) 0.005(2) 0.003(2)
C10 0.033(3) 0.022(2) 0.049(3) 0.005(2) 0.007(2) -0.005(2)
C4 0.046(3) 0.041(3) 0.046(3) -0.008(2) -0.004(3) -0.008(3)
C19 0.039(3) 0.025(2) 0.031(3) 0.0053(19) 0.006(2) 0.004(2)
C3 0.050(3) 0.062(3) 0.031(3) -0.006(2) -0.003(2) 0.011(3)
C2 0.052(3) 0.051(3) 0.035(3) 0.008(2) 0.004(2) 0.011(3)
O5 0.114(4) 0.077(3) 0.133(4) -0.062(3) -0.030(3) 0.012(3)
C27 0.044(3) 0.047(3) 0.050(3) 0.006(2) 0.004(2) -0.002(3)
C11 0.041(3) 0.033(2) 0.058(3) 0.013(2) 0.002(2) -0.011(2)
C25 0.061(3) 0.029(2) 0.098(4) 0.019(2) -0.009(3) 0.004(2)
C24 0.048(3) 0.028(2) 0.041(3) 0.003(2) -0.005(2) -0.002(3)
C6 0.038(3) 0.033(2) 0.031(3) 0.003(2) 0.003(2) 0.004(2)
C23 0.088(4) 0.055(3) 0.055(3) -0.005(2) 0.021(3) 0.018(3)
N2 0.032(2) 0.029(2) 0.030(2) 0.0018(16) 0.0017(16) 0.0029(16)
C21 0.051(3) 0.041(2) 0.033(3) 0.004(2) -0.005(2) 0.005(2)
C13 0.055(3) 0.029(2) 0.075(4) 0.006(2) 0.005(3) -0.010(2)
C9 0.034(3) 0.021(2) 0.030(3) 0.0031(19) 0.008(2) 0.0007(19)
C12 0.051(3) 0.042(3) 0.070(4) 0.021(2) -0.008(3) -0.005(3)
C26 0.044(3) 0.039(3) 0.040(3) 0.008(2) -0.003(2) 0.002(2)
C22 0.075(4) 0.054(3) 0.054(4) -0.013(3) 0.007(3) 0.006(3)
S2 0.0502(7) 0.0272(5) 0.0395(7) 0.0000(5) -0.0006(6) -0.0035(6)

loop_
_atom_type_symbol
_atom_type_description
_atom_type_scat_dispersion_real
_atom_type_scat_dispersion_imag
_atom_type_scat_source
C C 0.0033 0.0016 'International Tables Vol C Tables 4.2.6.8 and 6.1.1.4'
H H 0.0000 0.0000 'International Tables Vol C Tables 4.2.6.8 and 6.1.1.4'
N N 0.0061 0.0033 'International Tables Vol C Tables 4.2.6.8 and 6.1.1.4'
O O 0.0106 0.0060 'International Tables Vol C Tables 4.2.6.8 and 6.1.1.4'
S S 0.1246 0.1234 'International Tables Vol C Tables 4.2.6.8 and 6.1.1.4'

loop_
_geom_angle_atom_site_label_1
_geom_angle_atom_site_label_2
_geom_angle_atom_site_label_3
_geom_angle
C9 S1 C7 91.16(19)
C24 O2 C18 116.7(3)
C26 O6 C20 116.1(3)
C22 O4 C21 115.2(4)
C16 O1 C19 108.6(3)
C2 C1 C6 121.8(4)
C4 C5 C6 120.6(4)
O2 C18 C19 110.4(3)
O2 C18 C17 105.3(3)
C19 C18 C17 101.7(3)
N2 C17 C18 115.0(3)
N2 C17 C16 102.4(3)
C18 C17 C16 104.6(3)
C9 N1 C10 129.0(3)
C9 N1 C16 108.8(3)
C10 N1 C16 121.9(3)
C7 C8 N2 109.4(3)
C7 C8 S2 133.1(3)
N2 C8 S2 117.5(3)
C14 C15 C10 119.8(4)
C15 C14 C13 120.7(4)
O6 C20 C21 111.2(3)
O6 C20 C19 104.4(3)
C21 C20 C19 113.8(3)
C8 C7 C6 131.3(3)
C8 C7 S1 111.2(3)
C6 C7 S1 117.5(3)
O1 C16 N1 112.6(3)
O1 C16 C17 107.2(3)
N1 C16 C17 104.6(3)
C11 C10 C15 119.2(4)
C11 C10 N1 122.1(4)
C15 C10 N1 118.7(3)
C3 C4 C5 121.5(4)
O1 C19 C20 106.6(3)
O1 C19 C18 104.4(3)
C20 C19 C18 115.4(3)
C2 C3 C4 118.3(4)
C3 C2 C1 120.7(4)
C12 C11 C10 120.5(4)
O3 C24 O2 123.7(4)
O3 C24 C25 126.0(4)
O2 C24 C25 110.3(4)
C5 C6 C1 117.0(4)
C5 C6 C7 122.4(3)
C1 C6 C7 120.6(4)
C9 N2 C8 117.1(3)
C9 N2 C17 111.2(3)
C8 N2 C17 131.2(3)
O4 C21 C20 108.5(3)
C12 C13 C14 119.2(4)
N2 C9 N1 112.6(3)
N2 C9 S1 111.2(3)
N1 C9 S1 136.3(3)
C11 C12 C13 120.7(4)
O7 C26 O6 121.3(4)
O7 C26 C27 127.1(4)
O6 C26 C27 111.7(4)
O5 C22 O4 122.1(5)
O5 C22 C23 125.5(5)
O4 C22 C23 112.4(5)

loop_
_geom_bond_atom_site_label_1
_geom_bond_atom_site_label_2
_geom_bond_distance
S1 C9 1.691(4)
S1 C7 1.777(3)
O2 C24 1.371(4)
O2 C18 1.446(4)
O6 C26 1.363(4)
O6 C20 1.445(4)
O4 C22 1.329(5)
O4 C21 1.443(4)
O1 C16 1.410(4)
O1 C19 1.451(4)
O7 C26 1.201(4)
C1 C2 1.380(5)
C1 C6 1.398(5)
O3 C24 1.185(4)
C5 C4 1.388(5)
C5 C6 1.395(5)
C18 C19 1.530(4)
C18 C17 1.531(5)
C17 N2 1.456(4)
C17 C16 1.545(4)
N1 C9 1.344(4)
N1 C10 1.413(4)
N1 C16 1.476(4)
C8 C7 1.378(5)
C8 N2 1.406(4)
C8 S2 1.706(4)
C15 C14 1.379(5)
C15 C10 1.389(5)
C14 C13 1.383(5)
C20 C21 1.497(5)
C20 C19 1.512(5)
C7 C6 1.452(5)
C10 C11 1.384(5)
C4 C3 1.381(5)
C3 C2 1.378(5)
O5 C22 1.197(5)
C27 C26 1.472(5)
C11 C12 1.371(5)
C25 C24 1.492(5)
C23 C22 1.481(6)
N2 C9 1.341(4)
C13 C12 1.374(6)
